data_2021976
loop_
_publ_author_name
'Ma\/lecka, Magdalena'
'Checi\'nska, Lilianna'
'Kusz, Joachim'
'Biernacka, Marta'
'Kupcewicz, Bogumi\/la'

_publ_section_title
;
 Interactions in flavanone and chalcone derivatives: Hirshfeld surface
 analysis, energy frameworks and global reactivity descriptors
;
_journal_coeditor_code KU3259
_journal_issue 3
_journal_name_full 'Acta Crystallographica Section C'
_journal_page_first
;
;
_journal_paper_doi 10.1107/S2053229620001503
_journal_volume 76
_journal_year 2020
_chemical_formula_iupac 'C16 H14 O3'
_chemical_formula_moiety 'C16 H14 O3'
_chemical_formula_sum 'C16 H14 O3'
_chemical_formula_weight 254.27
_chemical_name_systematic
;
7-Methoxy-2-phenyl-3,4-dihydro-2<i>H</i>-1-benzopyran-4-one
;
_space_group_crystal_system monoclinic
_space_group_IT_number 14
_space_group_name_Hall '-P 2ybc'
_space_group_name_H-M_alt 'P 1 21/c 1'
_atom_sites_solution_hydrogens geom
_atom_sites_solution_primary difmap
_audit_creation_method SHELXL-2014/7
_cell_angle_alpha 90
_cell_angle_beta 90.737(3)
_cell_angle_gamma 90
_cell_formula_units_Z 4
_cell_length_a 8.5168(3)
_cell_length_b 6.6031(2)
_cell_length_c 23.3468(7)
_cell_measurement_reflns_used 5133
_cell_measurement_temperature 100.00(10)
_cell_measurement_theta_max 31.8300
_cell_measurement_theta_min 3.5090
_cell_volume 1312.85(7)
_computing_cell_refinement
;
CrysAlis PRO (Rigaku OD, 2015)
;
_computing_data_collection
;
CrysAlis PRO (Rigaku OD, 2015)
;
_computing_data_reduction
;
CrysAlis PRO (Rigaku OD, 2015)
;
_computing_publication_material
;
SHELXL2014 (Sheldrick, 2015b)
and publCIF (Westrip, 2010)
;
_computing_structure_refinement
;
SHELXL2014 (Sheldrick, 2015b)
;
_computing_structure_solution
;
SHELXT (Sheldrick, 2015a)
;
_diffrn_ambient_temperature 100.00(10)
_diffrn_detector 'CCD plate'
_diffrn_detector_area_resol_mean 10.4498
_diffrn_measured_fraction_theta_full 0.998
_diffrn_measured_fraction_theta_max 0.998
_diffrn_measurement_device 'four-circle diffractometer'
_diffrn_measurement_device_type 'Agilent SuperNova Dual Source diffractometer with an Atlas detector'
_diffrn_measurement_method '\w scans'
_diffrn_radiation_monochromator mirror
_diffrn_radiation_type 'Mo K\a'
_diffrn_radiation_wavelength 0.71073
_diffrn_reflns_av_R_equivalents 0.0249
_diffrn_reflns_av_unetI/netI 0.0122
_diffrn_reflns_limit_h_max 10
_diffrn_reflns_limit_h_min -10
_diffrn_reflns_limit_k_max 8
_diffrn_reflns_limit_k_min -6
_diffrn_reflns_limit_l_max 29
_diffrn_reflns_limit_l_min -29
_diffrn_reflns_number 20587
_diffrn_reflns_theta_full 25.242
_diffrn_reflns_theta_max 26.496
_diffrn_reflns_theta_min 3.206
_diffrn_source 'micro-focus sealed X-ray tube'
_exptl_absorpt_coefficient_mu 0.088
_exptl_absorpt_correction_T_max 1.00000
_exptl_absorpt_correction_T_min 0.34056
_exptl_absorpt_correction_type multi-scan
_exptl_absorpt_process_details
;
(CrysAlis PRO; Rigaku OD, 2015)
;
_exptl_crystal_colour colourless
_exptl_crystal_density_diffrn 1.286
_exptl_crystal_description prism
_exptl_crystal_F_000 536
_exptl_crystal_size_max 0.3
_exptl_crystal_size_mid 0.2
_exptl_crystal_size_min 0.1
_refine_diff_density_max 0.396
_refine_diff_density_min -0.341
_refine_ls_extinction_method none
_refine_ls_goodness_of_fit_ref 1.052
_refine_ls_hydrogen_treatment constr
_refine_ls_matrix_type full
_refine_ls_number_parameters 183
_refine_ls_number_reflns 2724
_refine_ls_number_restraints 0
_refine_ls_restrained_S_all 1.052
_refine_ls_R_factor_all 0.0508
_refine_ls_R_factor_gt 0.0483
_refine_ls_shift/su_max 0.000
_refine_ls_shift/su_mean 0.000
_refine_ls_structure_factor_coef Fsqd
_refine_ls_weighting_details 'w=1/[\s^2^(Fo^2^)+(0.0359P)^2^+1.1824P] where P=(Fo^2^+2Fc^2^)/3'
_refine_ls_weighting_scheme calc
_refine_ls_wR_factor_gt 0.1105
_refine_ls_wR_factor_ref 0.1122
_reflns_number_gt 2550
_reflns_number_total 2724
_reflns_threshold_expression 'I > 2\s(I)'
_cod_data_source_file ku3259sup1.cif
_cod_data_source_block FL1
_cod_original_sg_symbol_H-M 'P 21/c'
_cod_database_code 2021976
_shelx_space_group_comment
;
The symmetry employed for this shelxl refinement is uniquely defined
by the following loop, which should always be used as a source of
symmetry information in preference to the above space-group names.
They are only intended as comments.
;

loop_
_space_group_symop_operation_xyz
'x, y, z'
'-x, y+1/2, -z+1/2'
'-x, -y, -z'
'x, -y-1/2, z-1/2'

loop_
_atom_site_type_symbol
_atom_site_label
_atom_site_fract_x
_atom_site_fract_y
_atom_site_fract_z
_atom_site_U_iso_or_equiv
_atom_site_adp_type
_atom_site_calc_flag
_atom_site_occupancy
_atom_site_disorder_assembly
_atom_site_disorder_group
O O1 0.60169(12) 0.27910(16) 0.39607(4) 0.0210(2) Uani d 1 . .
O O2 0.18209(13) 0.31539(17) 0.52993(5) 0.0280(3) Uani d 1 . .
O O4 0.45378(13) 0.80554(18) 0.31591(5) 0.0294(3) Uani d 1 . .
C C4 0.49738(17) 0.6489(2) 0.33976(6) 0.0212(3) Uani d 1 . .
C C5 0.42163(17) 0.5646(2) 0.39142(6) 0.0203(3) Uani d 1 . .
C C6 0.29195(18) 0.6616(2) 0.41686(7) 0.0258(3) Uani d 1 . .
H H6 0.2560 0.7870 0.4017 0.031 Uiso calc 1 . .
C C7 0.21647(18) 0.5783(2) 0.46319(7) 0.0251(3) Uani d 1 . .
H H7 0.1303 0.6467 0.4799 0.030 Uiso calc 1 . .
C C8 0.26814(17) 0.3904(2) 0.48565(6) 0.0210(3) Uani d 1 . .
C C9 0.39774(17) 0.2929(2) 0.46267(6) 0.0197(3) Uani d 1 . .
H H9 0.4341 0.1685 0.4783 0.024 Uiso calc 1 . .
C C10 0.47402(16) 0.3817(2) 0.41586(6) 0.0182(3) Uani d 1 . .
C C11 0.2223(2) 0.1175(3) 0.55208(7) 0.0302(4) Uani d 1 . .
H H11A 0.2160 0.0177 0.5211 0.045 Uiso calc 1 . .
H H11B 0.1487 0.0803 0.5823 0.045 Uiso calc 1 . .
H H11C 0.3294 0.1203 0.5679 0.045 Uiso calc 1 . .
C C12 0.8151(2) 0.2302(3) 0.33399(8) 0.0425(5) Uani d 1 . .
C C13 0.9552(3) 0.2792(3) 0.36011(7) 0.0466(6) Uani d 1 . .
H H13 0.9613 0.3919 0.3853 0.056 Uiso calc 1 . .
C C14 1.0867(2) 0.1648(3) 0.34967(8) 0.0425(5) Uani d 1 . .
H H14 1.1836 0.1990 0.3678 0.051 Uiso calc 1 . .
C C15 1.0792(2) 0.0001(3) 0.31294(7) 0.0336(4) Uani d 1 . .
H H15 1.1705 -0.0783 0.3059 0.040 Uiso calc 1 . .
C C16 0.9390(2) -0.0489(3) 0.28685(7) 0.0340(4) Uani d 1 . .
H H16 0.9326 -0.1618 0.2617 0.041 Uiso calc 1 . .
C C17 0.8079(2) 0.0660(3) 0.29730(8) 0.0389(5) Uani d 1 . .
H H17 0.7110 0.0322 0.2791 0.047 Uiso calc 1 . .
C C2A 0.6423(3) 0.3149(4) 0.33685(12) 0.0185(9) Uani d 0.533(6) A 1
H H2A 0.5724 0.2316 0.3114 0.022 Uiso calc 0.533(6) A 1
C C2B 0.7094(4) 0.3986(5) 0.36092(14) 0.0204(10) Uani d 0.467(6) A 2
H H2B 0.7760 0.4845 0.3868 0.024 Uiso calc 0.467(6) A 2
C C3 0.6349(2) 0.5275(3) 0.31836(8) 0.0344(4) Uani d 1 . .
H H3A 0.6324 0.5306 0.2760 0.041 Uiso calc 0.533(6) A 1
H H3B 0.7328 0.5957 0.3311 0.041 Uiso calc 0.533(6) A 1
H H3C 0.5984 0.4420 0.2860 0.041 Uiso calc 0.467(6) A 2
H H3D 0.7144 0.6224 0.3034 0.041 Uiso calc 0.467(6) A 2

loop_
_atom_site_aniso_label
_atom_site_aniso_U_11
_atom_site_aniso_U_22
_atom_site_aniso_U_33
_atom_site_aniso_U_12
_atom_site_aniso_U_13
_atom_site_aniso_U_23
O1 0.0214(5) 0.0215(5) 0.0203(5) 0.0050(4) 0.0059(4) 0.0030(4)
O2 0.0289(6) 0.0270(6) 0.0284(6) 0.0058(5) 0.0132(5) 0.0071(5)
O4 0.0283(6) 0.0288(6) 0.0311(6) 0.0065(5) 0.0048(5) 0.0113(5)
C4 0.0203(7) 0.0223(7) 0.0208(7) 0.0010(6) -0.0005(5) 0.0018(6)
C5 0.0207(7) 0.0218(7) 0.0185(7) 0.0024(6) 0.0008(5) 0.0007(6)
C6 0.0278(8) 0.0238(8) 0.0258(8) 0.0078(6) 0.0037(6) 0.0047(6)
C7 0.0238(7) 0.0264(8) 0.0251(7) 0.0072(6) 0.0059(6) 0.0006(6)
C8 0.0212(7) 0.0233(7) 0.0186(7) -0.0009(6) 0.0030(5) 0.0007(6)
C9 0.0217(7) 0.0184(7) 0.0192(7) 0.0019(6) 0.0007(5) 0.0008(6)
C10 0.0175(6) 0.0200(7) 0.0172(6) 0.0010(5) 0.0000(5) -0.0032(5)
C11 0.0379(9) 0.0242(8) 0.0290(8) 0.0010(7) 0.0125(7) 0.0060(7)
C12 0.0480(11) 0.0427(11) 0.0374(10) 0.0269(9) 0.0279(9) 0.0241(9)
C13 0.1000(18) 0.0214(8) 0.0187(8) -0.0007(10) 0.0113(9) -0.0015(7)
C14 0.0436(10) 0.0533(12) 0.0301(9) -0.0232(10) -0.0160(8) 0.0189(9)
C15 0.0298(8) 0.0418(10) 0.0295(8) 0.0172(7) 0.0140(7) 0.0181(8)
C16 0.0612(12) 0.0215(8) 0.0195(7) -0.0040(8) 0.0036(7) -0.0014(6)
C17 0.0246(8) 0.0529(12) 0.0391(10) -0.0121(8) -0.0064(7) 0.0252(9)
C2A 0.0202(15) 0.0208(15) 0.0147(14) 0.0021(12) 0.0037(11) 0.0004(11)
C2B 0.0205(17) 0.0217(17) 0.0190(16) -0.0009(14) 0.0023(13) -0.0021(13)
C3 0.0339(9) 0.0373(10) 0.0324(9) 0.0134(8) 0.0162(7) 0.0155(8)

loop_
_atom_type_symbol
_atom_type_description
_atom_type_scat_dispersion_real
_atom_type_scat_dispersion_imag
_atom_type_scat_source
C C 0.0033 0.0016 'International Tables Vol C Tables 4.2.6.8 and 6.1.1.4'
H H 0.0000 0.0000 'International Tables Vol C Tables 4.2.6.8 and 6.1.1.4'
O O 0.0106 0.0060 'International Tables Vol C Tables 4.2.6.8 and 6.1.1.4'

loop_
_geom_angle_atom_site_label_1
_geom_angle_atom_site_label_2
_geom_angle_atom_site_label_3
_geom_angle
C10 O1 C2A 116.25(14)
C10 O1 C2B 115.34(16)
C8 O2 C11 118.11(12)
O4 C4 C5 123.48(14)
O4 C4 C3 121.85(14)
C5 C4 C3 114.67(13)
C10 C5 C6 117.64(13)
C10 C5 C4 120.87(13)
C6 C5 C4 121.46(13)
C7 C6 C5 121.54(14)
C7 C6 H6 119.2
C5 C6 H6 119.2
C6 C7 C8 119.62(14)
C6 C7 H7 120.2
C8 C7 H7 120.2
O2 C8 C9 124.03(14)
O2 C8 C7 115.50(13)
C9 C8 C7 120.47(13)
C8 C9 C10 118.92(13)
C8 C9 H9 120.5
C10 C9 H9 120.5
O1 C10 C5 122.58(13)
O1 C10 C9 115.69(13)
C5 C10 C9 121.74(13)
O2 C11 H11A 109.5
O2 C11 H11B 109.5
H11A C11 H11B 109.5
O2 C11 H11C 109.5
H11A C11 H11C 109.5
H11B C11 H11C 109.5
C13 C12 C17 119.47(16)
C13 C12 C2B 98.9(2)
C17 C12 C2B 141.6(2)
C13 C12 C2A 134.8(2)
C17 C12 C2A 105.7(2)
C12 C13 C14 119.82(17)
C12 C13 H13 120.1
C14 C13 H13 120.1
C13 C14 C15 120.63(17)
C13 C14 H14 119.7
C15 C14 H14 119.7
C16 C15 C14 119.53(16)
C16 C15 H15 120.2
C14 C15 H15 120.2
C15 C16 C17 119.67(16)
C15 C16 H16 120.2
C17 C16 H16 120.2
C16 C17 C12 120.88(17)
C16 C17 H17 119.6
C12 C17 H17 119.6
O1 C2A C3 115.2(2)
O1 C2A C12 102.52(18)
C3 C2A C12 111.3(2)
O1 C2A H2A 109.2
C3 C2A H2A 109.2
C12 C2A H2A 109.2
C3 C2B O1 115.3(2)
C3 C2B C12 113.0(2)
O1 C2B C12 102.1(2)
C3 C2B H2B 108.7
O1 C2B H2B 108.7
C12 C2B H2B 108.7
C2B C3 C4 114.84(17)
C2A C3 C4 116.13(16)
C2A C3 H3A 108.3
C4 C3 H3A 108.3
C2A C3 H3B 108.3
C4 C3 H3B 108.3
H3A C3 H3B 107.4
C2B C3 H3C 108.6
C4 C3 H3C 108.6
C2B C3 H3D 108.6
C4 C3 H3D 108.6
H3C C3 H3D 107.5

loop_
_geom_bond_atom_site_label_1
_geom_bond_atom_site_label_2
_geom_bond_distance
O1 C10 1.3666(17)
O1 C2A 1.449(3)
O1 C2B 1.469(3)
O2 C8 1.3676(17)
O2 C11 1.4448(19)
O4 C4 1.2299(19)
C4 C5 1.483(2)
C4 C3 1.509(2)
C5 C10 1.406(2)
C5 C6 1.414(2)
C6 C7 1.380(2)
C6 H6 0.9500
C7 C8 1.415(2)
C7 H7 0.9500
C8 C9 1.391(2)
C9 C10 1.406(2)
C9 H9 0.9500
C11 H11A 0.9800
C11 H11B 0.9800
C11 H11C 0.9800
C12 C13 1.372(3)
C12 C17 1.383(3)
C12 C2B 1.567(4)
C12 C2A 1.577(3)
C13 C14 1.376(3)
C13 H13 0.9500
C14 C15 1.386(3)
C14 H14 0.9500
C15 C16 1.372(3)
C15 H15 0.9500
C16 C17 1.375(3)
C16 H16 0.9500
C17 H17 0.9500
C2A C3 1.470(3)
C2A H2A 1.0000
C2B C3 1.449(4)
C2B H2B 1.0000
C3 H3A 0.9900
C3 H3B 0.9900
C3 H3C 0.9900
C3 H3D 0.9900

loop_
_geom_hbond_atom_site_label_D
_geom_hbond_atom_site_label_H
_geom_hbond_atom_site_label_A
_geom_hbond_site_symmetry_A
_geom_hbond_distance_DH
_geom_hbond_distance_HA
_geom_hbond_distance_DA
_geom_hbond_angle_DHA
C15 H15 O4 1_645 0.95 2.64 3.439(3) 158

loop_
_geom_torsion_atom_site_label_1
_geom_torsion_atom_site_label_2
_geom_torsion_atom_site_label_3
_geom_torsion_atom_site_label_4
_geom_torsion
O4 C4 C5 C10 178.20(14)
C3 C4 C5 C10 -2.2(2)
O4 C4 C5 C6 0.0(2)
C3 C4 C5 C6 179.58(15)
C10 C5 C6 C7 -1.5(2)
C4 C5 C6 C7 176.75(15)
C5 C6 C7 C8 -0.7(2)
C11 O2 C8 C9 -3.8(2)
C11 O2 C8 C7 175.80(14)
C6 C7 C8 O2 -177.26(14)
C6 C7 C8 C9 2.3(2)
O2 C8 C9 C10 177.95(13)
C7 C8 C9 C10 -1.6(2)
C2A O1 C10 C5 -24.6(2)
C2B O1 C10 C5 18.7(2)
C2A O1 C10 C9 155.59(18)
C2B O1 C10 C9 -161.12(19)
C6 C5 C10 O1 -177.56(13)
C4 C5 C10 O1 4.2(2)
C6 C5 C10 C9 2.3(2)
C4 C5 C10 C9 -176.02(13)
C8 C9 C10 O1 179.09(12)
C8 C9 C10 C5 -0.7(2)
C17 C12 C13 C14 -0.1(3)
C2B C12 C13 C14 178.76(19)
C2A C12 C13 C14 176.8(2)
C12 C13 C14 C15 0.0(3)
C13 C14 C15 C16 0.0(3)
C14 C15 C16 C17 0.2(2)
C15 C16 C17 C12 -0.3(3)
C13 C12 C17 C16 0.2(3)
C2B C12 C17 C16 -177.9(2)
C2A C12 C17 C16 -177.50(17)
C10 O1 C2A C3 42.9(3)
C10 O1 C2A C12 163.97(15)
C13 C12 C2A O1 -62.3(3)
C17 C12 C2A O1 114.88(19)
C13 C12 C2A C3 61.4(3)
C17 C12 C2A C3 -121.4(2)
C10 O1 C2B C3 -44.2(3)
C10 O1 C2B C12 -167.06(16)
C13 C12 C2B C3 121.6(2)
C17 C12 C2B C3 -60.0(4)
C13 C12 C2B O1 -113.9(2)
C17 C12 C2B O1 64.5(3)
O1 C2B C3 C4 45.8(3)
C12 C2B C3 C4 162.6(2)
O1 C2A C3 C4 -41.0(3)
C12 C2A C3 C4 -157.19(18)
O4 C4 C3 C2B 157.1(2)
C5 C4 C3 C2B -22.5(3)
O4 C4 C3 C2A -159.74(19)
C5 C4 C3 C2A 20.7(3)

_cod_database_fobs_code 2021976
